data_4116541
loop_
_publ_author_name
'George J. P. Britovsek'
'Michael Bruce'
'Vernon C. Gibson'
'Brian S. Kimberley'
'Peter J. Maddox'
'Sergio Mastroianni'
'Stuart J. McTavish'
'Carl Redshaw'
'Gregory A. Solan'
'Staffan Str\"omberg'
'Andrew J. P. White'
'David J. Williams'

_publ_section_title
;
 Iron and Cobalt Ethylene Polymerization Catalysts Bearing
 2,6-Bis(Imino)Pyridyl Ligands: Synthesis, Structures, and Polymerization
 Studies
;
_journal_name_full 'Journal of the American Chemical Society'
_journal_page_first 8728
_journal_page_last 8740
_journal_paper_doi 10.1021/ja990449w
_journal_volume 121
_journal_year 1999
_chemical_formula_sum 'C29 H34 Cl2 Fe N4'
_chemical_formula_weight 565.35
_chemical_name_systematic
; 
 ? 
;
_space_group_IT_number 14
_symmetry_cell_setting monoclinic
_symmetry_space_group_name_Hall '-P 2yn'
_symmetry_space_group_name_H-M 'P 1 21/n 1'
_atom_sites_solution_hydrogens geom
_atom_sites_solution_primary direct
_atom_sites_solution_secondary difmap
_audit_creation_method SHELXL
_cell_angle_alpha 90.00
_cell_angle_beta 113.140(12)
_cell_angle_gamma 90.00
_cell_formula_units_Z 4
_cell_length_a 14.569(2)
_cell_length_b 15.0986(14)
_cell_length_c 14.554(2)
_cell_measurement_reflns_used 32
_cell_measurement_temperature 293(2)
_cell_measurement_theta_max 24.11
_cell_measurement_theta_min 5.87
_cell_volume 2943.9(7)
_computing_cell_refinement 'Siemens XSCANS'
_computing_data_collection 'Siemens XSCANS'
_computing_data_reduction 'Siemens SHELXTL'
_computing_molecular_graphics 'Siemens SHELXTL'
_computing_publication_material 'Siemens SHELXTL'
_computing_structure_refinement 'SHELXL-93 (Sheldrick, 1993)'
_computing_structure_solution 'SHELXS-86 (Sheldrick, 1990)'
_diffrn_ambient_temperature 293(2)
_diffrn_measurement_device 'Siemens P4'
_diffrn_measurement_method '\w scans'
_diffrn_radiation_monochromator graphite
_diffrn_radiation_source 'fine-focus sealed tube'
_diffrn_radiation_type CuK\a
_diffrn_radiation_wavelength 1.54178
_diffrn_reflns_av_R_equivalents 0.0857
_diffrn_reflns_av_sigmaI/netI 0.1075
_diffrn_reflns_limit_h_max 16
_diffrn_reflns_limit_h_min -15
_diffrn_reflns_limit_k_max 16
_diffrn_reflns_limit_k_min 0
_diffrn_reflns_limit_l_max 0
_diffrn_reflns_limit_l_min -16
_diffrn_reflns_number 4555
_diffrn_reflns_theta_max 60.01
_diffrn_reflns_theta_min 4.41
_diffrn_standards_interval_count 97
_diffrn_standards_number 3
_exptl_absorpt_coefficient_mu 5.951
_exptl_absorpt_correction_T_max 0.6314
_exptl_absorpt_correction_T_min 0.3794
_exptl_absorpt_correction_type Ellipsoidal
_exptl_crystal_colour 'Deep blue'
_exptl_crystal_density_diffrn 1.276
_exptl_crystal_description 'platy needles'
_exptl_crystal_F_000 1184
_exptl_crystal_size_max 0.57
_exptl_crystal_size_mid 0.13
_exptl_crystal_size_min 0.03
_refine_diff_density_max 0.304
_refine_diff_density_min -0.479
_refine_diff_density_rms 0.066
_refine_ls_extinction_coef 0.00031(10)
_refine_ls_extinction_expression Fc^*^=kFc[1+0.001xFc^2^\l^3^/sin(2\q)]^-1/4^
_refine_ls_extinction_method SHELXL
_refine_ls_goodness_of_fit_all 1.028
_refine_ls_goodness_of_fit_obs 1.142
_refine_ls_matrix_type full
_refine_ls_number_parameters 326
_refine_ls_number_reflns 3789
_refine_ls_number_restraints 0
_refine_ls_restrained_S_all 1.065
_refine_ls_restrained_S_obs 1.142
_refine_ls_R_factor_all 0.1332
_refine_ls_R_factor_obs 0.0685
_refine_ls_shift/esd_max 0.000
_refine_ls_shift/esd_mean 0.000
_refine_ls_structure_factor_coef Fsqd
_refine_ls_weighting_details 'w=1/[\s^2^(Fo^2^)+(0.0667P)^2^+0.0000P] where P=(Fo^2^+2Fc^2^)/3'
_refine_ls_weighting_scheme calc
_refine_ls_wR_factor_all 0.1801
_refine_ls_wR_factor_obs 0.1442
_reflns_number_observed 2535
_reflns_number_total 4365
_reflns_observed_criterion >2sigma(I)
_cod_data_source_file ja990449w_1.cif
_cod_data_source_block VG9854
_cod_depositor_comments
;
The following automatic conversions were performed:

'_refine_ls_weighting_scheme' value 'calc
w=1/[\s^2^(Fo^2^)+(0.0667P)^2^+0.0000P] where P=(Fo^2^+2Fc^2^)/3' was
changed to 'calc'. New tag '_refine_ls_weighting_details' was
created. The value of the new tag was set to
'w=1/[\s^2^(Fo^2^)+(0.0667P)^2^+0.0000P] where P=(Fo^2^+2Fc^2^)/3'.

Automatic conversion script
Id: cif_fix_values 3143 2015-03-26 13:38:13Z robertas 
;
_cod_original_formula_sum 'C29 H34 N4 Cl2 Fe'
_cod_database_code 4116541

loop_
_symmetry_equiv_pos_as_xyz
'x, y, z'
'-x+1/2, y+1/2, -z+1/2'
'-x, -y, -z'
'x-1/2, -y-1/2, z-1/2'

loop_
_atom_site_aniso_label
_atom_site_aniso_U_11
_atom_site_aniso_U_22
_atom_site_aniso_U_33
_atom_site_aniso_U_23
_atom_site_aniso_U_13
_atom_site_aniso_U_12
Fe 0.0388(5) 0.0367(5) 0.0529(6) 0.0024(5) 0.0172(4) -0.0032(5)
Cl1 0.0640(11) 0.081(2) 0.0555(11) 0.0052(10) 0.0134(9) -0.0063(10)
Cl2 0.0608(11) 0.0546(11) 0.0762(12) 0.0225(9) 0.0256(9) -0.0017(9)
N1 0.039(3) 0.046(3) 0.049(3) 0.005(3) 0.020(2) -0.001(3)
C2 0.051(4) 0.045(4) 0.058(4) 0.009(3) 0.024(3) 0.005(3)
C3 0.051(4) 0.036(4) 0.084(6) -0.001(4) 0.022(4) -0.002(3)
C4 0.068(5) 0.038(4) 0.092(6) -0.012(4) 0.031(5) -0.017(4)
C5 0.049(4) 0.045(4) 0.082(5) -0.009(4) 0.024(4) -0.017(3)
C6 0.041(3) 0.049(4) 0.049(4) -0.002(3) 0.021(3) -0.003(3)
C7 0.047(4) 0.040(4) 0.067(4) 0.006(4) 0.025(3) 0.008(3)
N7 0.044(3) 0.043(3) 0.059(3) 0.016(3) 0.023(3) 0.005(3)
C8 0.072(5) 0.058(5) 0.123(8) 0.005(5) 0.058(5) 0.011(4)
C9 0.034(3) 0.051(4) 0.041(4) 0.000(3) 0.015(3) 0.001(3)
N9 0.038(3) 0.042(3) 0.041(3) -0.002(3) 0.017(2) -0.003(3)
C10 0.034(3) 0.063(5) 0.070(5) -0.012(4) 0.024(3) -0.011(3)
C11 0.038(3) 0.050(4) 0.064(4) 0.013(3) 0.025(3) -0.001(3)
C12 0.048(4) 0.053(4) 0.080(5) 0.021(4) 0.032(4) 0.012(4)
C13 0.063(5) 0.066(5) 0.105(7) 0.025(5) 0.048(5) 0.004(4)
C14 0.046(4) 0.060(5) 0.116(7) 0.007(5) 0.035(5) -0.004(4)
C15 0.045(4) 0.071(5) 0.096(6) 0.011(5) 0.022(4) 0.005(4)
C16 0.040(4) 0.055(5) 0.079(5) 0.013(4) 0.017(4) 0.005(3)
C17 0.076(5) 0.095(7) 0.072(5) 0.012(5) 0.035(4) 0.002(5)
C18 0.057(6) 0.107(9) 0.193(13) 0.009(9) 0.055(7) -0.016(6)
C19 0.064(5) 0.105(8) 0.077(6) 0.029(5) 0.019(4) 0.015(5)
C20 0.032(3) 0.042(4) 0.051(4) -0.002(3) 0.016(3) -0.003(3)
C21 0.045(4) 0.051(4) 0.056(4) -0.005(3) 0.024(3) -0.007(3)
C22 0.051(4) 0.062(5) 0.071(5) -0.024(4) 0.034(4) -0.012(4)
C23 0.039(4) 0.057(5) 0.102(7) -0.013(5) 0.035(4) -0.003(4)
C24 0.041(4) 0.043(4) 0.092(6) 0.010(4) 0.027(4) 0.006(3)
C25 0.033(3) 0.057(5) 0.060(4) 0.003(4) 0.013(3) 0.003(3)
C26 0.077(5) 0.072(6) 0.062(5) 0.010(4) 0.037(4) 0.010(4)
C27 0.075(6) 0.070(6) 0.126(8) -0.016(6) 0.036(6) 0.018(5)
C28 0.058(4) 0.085(6) 0.063(5) 0.016(4) 0.023(4) 0.020(4)
N30 0.107(7) 0.104(7) 0.108(7) -0.003(6) 0.043(6) -0.024(6)
C31 0.112(9) 0.075(7) 0.093(7) -0.001(6) 0.051(7) -0.012(7)
C32 0.090(8) 0.124(11) 0.162(12) 0.008(9) 0.042(8) -0.016(7)

loop_
_atom_site_label
_atom_site_type_symbol
_atom_site_fract_x
_atom_site_fract_y
_atom_site_fract_z
_atom_site_U_iso_or_equiv
_atom_site_thermal_displace_type
_atom_site_occupancy
_atom_site_calc_flag
_atom_site_refinement_flags
Fe Fe 0.31381(7) 0.19323(7) 0.25971(8) 0.0430(3) Uani 1 d .
Cl1 Cl 0.24042(15) 0.17395(15) 0.08848(14) 0.0700(6) Uani 1 d .
Cl2 Cl 0.30206(14) 0.06575(13) 0.3381(2) 0.0643(5) Uani 1 d .
N1 N 0.3777(4) 0.3172(4) 0.3171(4) 0.0437(13) Uani 1 d .
C2 C 0.3217(5) 0.3797(5) 0.3369(5) 0.050(2) Uani 1 d .
C3 C 0.3580(5) 0.4651(5) 0.3659(6) 0.058(2) Uani 1 d .
H3A H 0.3196(5) 0.5075(5) 0.3807(6) 0.070 Uiso 1 calc R
C4 C 0.4532(6) 0.4846(5) 0.3718(6) 0.066(2) Uani 1 d .
H4A H 0.4783(6) 0.5416(5) 0.3881(6) 0.079 Uiso 1 calc R
C5 C 0.5109(5) 0.4198(5) 0.3536(6) 0.059(2) Uani 1 d .
H5A H 0.5757(5) 0.4321(5) 0.3601(6) 0.071 Uiso 1 calc R
C6 C 0.4706(5) 0.3367(4) 0.3259(5) 0.046(2) Uani 1 d .
C7 C 0.2205(5) 0.3507(5) 0.3256(6) 0.050(2) Uani 1 d .
N7 N 0.1967(4) 0.2727(4) 0.2907(4) 0.0480(14) Uani 1 d .
C8 C 0.1555(6) 0.4140(6) 0.3510(7) 0.078(3) Uani 1 d .
H8A H 0.1422(6) 0.4647(6) 0.3079(7) 0.117 Uiso 1 d R
H8B H 0.1886(6) 0.4326(6) 0.4192(7) 0.117 Uiso 1 d R
H8C H 0.0937(6) 0.3855(6) 0.3422(7) 0.117 Uiso 1 d R
C9 C 0.5251(4) 0.2607(5) 0.3043(5) 0.0422(15) Uani 1 d .
N9 N 0.4742(4) 0.1897(4) 0.2734(4) 0.0400(11) Uani 1 d .
C10 C 0.6323(5) 0.2730(5) 0.3209(6) 0.054(2) Uani 1 d .
H10A H 0.6703(5) 0.2865(5) 0.3900(6) 0.081 Uiso 1 d R
H10B H 0.6380(5) 0.3208(5) 0.2801(6) 0.081 Uiso 1 d R
H10C H 0.6573(5) 0.2196(5) 0.3034(6) 0.081 Uiso 1 d R
C11 C 0.0996(5) 0.2359(5) 0.2776(5) 0.049(2) Uani 1 d .
C12 C 0.0910(5) 0.1927(5) 0.3583(6) 0.058(2) Uani 1 d .
C13 C -0.0003(6) 0.1519(6) 0.3421(7) 0.073(2) Uani 1 d .
H13A H -0.0083(6) 0.1227(6) 0.3947(7) 0.088 Uiso 1 calc R
C14 C -0.0781(6) 0.1540(6) 0.2506(8) 0.073(2) Uani 1 d .
C15 C -0.0667(6) 0.1983(6) 0.1735(7) 0.072(2) Uani 1 d .
H15A H -0.1199(6) 0.2000(6) 0.1115(7) 0.087 Uiso 1 calc R
C16 C 0.0219(5) 0.2407(5) 0.1850(6) 0.060(2) Uani 1 d .
C17 C 0.1740(6) 0.1929(7) 0.4613(6) 0.079(2) Uani 1 d .
H17A H 0.1508(6) 0.1659(7) 0.5079(6) 0.119 Uiso 1 d R
H17B H 0.1941(6) 0.2528(7) 0.4814(6) 0.119 Uiso 1 d R
H17C H 0.2299(6) 0.1601(7) 0.4599(6) 0.119 Uiso 1 d R
C18 C -0.1776(7) 0.1077(8) 0.2347(10) 0.117(4) Uani 1 d .
H18A H -0.2019(7) 0.1292(8) 0.2830(10) 0.176 Uiso 1 d R
H18B H -0.1670(7) 0.0449(8) 0.2427(10) 0.176 Uiso 1 d R
H18C H -0.2256(7) 0.1202(8) 0.1686(10) 0.176 Uiso 1 d R
C19 C 0.0315(6) 0.2917(7) 0.1008(6) 0.084(3) Uani 1 d .
H19A H -0.0336(6) 0.3015(7) 0.0496(6) 0.127 Uiso 1 d R
H19B H 0.0712(6) 0.2585(7) 0.0737(6) 0.127 Uiso 1 d R
H19C H 0.0629(6) 0.3476(7) 0.1252(6) 0.127 Uiso 1 d R
C20 C 0.5232(4) 0.1124(4) 0.2547(5) 0.0417(15) Uani 1 d .
C21 C 0.5268(5) 0.1000(5) 0.1607(5) 0.049(2) Uani 1 d .
C22 C 0.5733(5) 0.0242(5) 0.1467(6) 0.058(2) Uani 1 d .
H22A H 0.5760(5) 0.0146(5) 0.0847(6) 0.070 Uiso 1 calc R
C23 C 0.6161(5) -0.0380(5) 0.2217(7) 0.064(2) Uani 1 d .
C24 C 0.6110(5) -0.0222(5) 0.3113(6) 0.059(2) Uani 1 d .
H24A H 0.6386(5) -0.0639(5) 0.3618(6) 0.070 Uiso 1 calc R
C25 C 0.5675(5) 0.0522(5) 0.3321(5) 0.052(2) Uani 1 d .
C26 C 0.4865(6) 0.1703(6) 0.0798(6) 0.067(2) Uani 1 d .
H26A H 0.5246(6) 0.2237(6) 0.1017(6) 0.101 Uiso 1 d R
H26B H 0.4178(6) 0.1819(6) 0.0671(6) 0.101 Uiso 1 d R
H26C H 0.4917(6) 0.1496(6) 0.0197(6) 0.101 Uiso 1 d R
C27 C 0.6650(7) -0.1197(6) 0.2025(8) 0.092(3) Uani 1 d .
H27A H 0.7101(7) -0.1438(6) 0.2650(8) 0.137 Uiso 1 d R
H27B H 0.7012(7) -0.1046(6) 0.1621(8) 0.137 Uiso 1 d R
H27C H 0.6148(7) -0.1629(6) 0.1682(8) 0.137 Uiso 1 d R
C28 C 0.5697(6) 0.0693(6) 0.4341(6) 0.069(2) Uani 1 d .
H28A H 0.5029(6) 0.0785(6) 0.4297(6) 0.103 Uiso 1 d R
H28B H 0.6091(6) 0.1211(6) 0.4618(6) 0.103 Uiso 1 d R
H28C H 0.5985(6) 0.0192(6) 0.4763(6) 0.103 Uiso 1 d R
N30 N 1.0359(8) 0.0829(7) 0.6114(7) 0.106(3) Uani 1 d .
C31 C 0.9537(10) 0.0775(7) 0.5884(8) 0.090(3) Uani 1 d .
C32 C 0.8452(8) 0.0743(9) 0.5530(10) 0.128(5) Uani 1 d .
H32A H 0.8172(8) 0.0597(9) 0.4832(10) 0.191 Uiso 1 d R
H32B H 0.8207(8) 0.1310(9) 0.5628(10) 0.191 Uiso 1 d R
H32C H 0.8264(8) 0.0300(9) 0.5897(10) 0.191 Uiso 1 d R

loop_
_atom_type_symbol
_atom_type_description
_atom_type_scat_dispersion_real
_atom_type_scat_dispersion_imag
_atom_type_scat_source
C C 0.0181 0.0091 'International Tables Vol C Tables 4.2.6.8 and 6.1.1.4'
H H 0.0000 0.0000 'International Tables Vol C Tables 4.2.6.8 and 6.1.1.4'
N N 0.0311 0.0180 'International Tables Vol C Tables 4.2.6.8 and 6.1.1.4'
Cl Cl 0.3639 0.7018 'International Tables Vol C Tables 4.2.6.8 and 6.1.1.4'
Fe Fe -1.1336 3.1974 'International Tables Vol C Tables 4.2.6.8 and 6.1.1.4'

loop_
_geom_angle_atom_site_label_1
_geom_angle_atom_site_label_2
_geom_angle_atom_site_label_3
_geom_angle
N1 Fe N9 73.0(2)
N1 Fe N7 72.7(2)
N9 Fe N7 145.5(2)
N1 Fe Cl2 131.3(2)
N9 Fe Cl2 102.3(2)
N7 Fe Cl2 97.83(15)
N1 Fe Cl1 118.9(2)
N9 Fe Cl1 96.66(14)
N7 Fe Cl1 102.4(2)
Cl2 Fe Cl1 109.85(9)
C6 N1 C2 119.8(6)
C6 N1 Fe 120.3(4)
C2 N1 Fe 119.6(4)
N1 C2 C3 121.4(6)
N1 C2 C7 115.3(6)
C3 C2 C7 123.3(6)
C4 C3 C2 117.8(7)
C5 C4 C3 120.5(7)
C6 C5 C4 118.7(7)
N1 C6 C5 121.8(6)
N1 C6 C9 114.2(6)
C5 C6 C9 124.0(6)
N7 C7 C2 114.9(6)
N7 C7 C8 126.2(7)
C2 C7 C8 118.9(7)
C7 N7 C11 120.1(6)
C7 N7 Fe 117.3(5)
C11 N7 Fe 122.6(4)
N9 C9 C10 125.9(6)
N9 C9 C6 115.7(5)
C10 C9 C6 118.5(6)
C9 N9 C20 118.7(5)
C9 N9 Fe 116.5(4)
C20 N9 Fe 124.7(4)
C16 C11 C12 122.5(6)
C16 C11 N7 119.2(6)
C12 C11 N7 118.2(6)
C11 C12 C13 117.3(7)
C11 C12 C17 122.2(7)
C13 C12 C17 120.4(7)
C14 C13 C12 121.6(8)
C13 C14 C15 119.2(8)
C13 C14 C18 120.3(9)
C15 C14 C18 120.5(9)
C14 C15 C16 122.1(8)
C11 C16 C15 117.4(7)
C11 C16 C19 121.4(7)
C15 C16 C19 121.2(7)
C25 C20 C21 121.2(6)
C25 C20 N9 118.6(6)
C21 C20 N9 120.1(6)
C22 C21 C20 117.5(7)
C22 C21 C26 121.7(7)
C20 C21 C26 120.7(6)
C21 C22 C23 122.5(7)
C24 C23 C22 117.4(7)
C24 C23 C27 122.1(9)
C22 C23 C27 120.5(8)
C23 C24 C25 123.8(8)
C24 C25 C20 117.4(7)
C24 C25 C28 121.7(7)
C20 C25 C28 120.9(7)
N30 C31 C32 176.4(13)

loop_
_geom_bond_atom_site_label_1
_geom_bond_atom_site_label_2
_geom_bond_distance
Fe N1 2.110(6)
Fe N9 2.266(5)
Fe N7 2.271(6)
Fe Cl2 2.278(2)
Fe Cl1 2.312(2)
N1 C6 1.342(8)
N1 C2 1.351(9)
C2 C3 1.395(10)
C2 C7 1.483(10)
C3 C4 1.387(10)
C4 C5 1.381(11)
C5 C6 1.377(10)
C6 C9 1.499(9)
C7 N7 1.276(9)
C7 C8 1.491(10)
N7 C11 1.460(8)
C9 N9 1.280(8)
C9 C10 1.494(8)
N9 C20 1.449(8)
C11 C16 1.380(10)
C11 C12 1.392(10)
C12 C13 1.398(11)
C12 C17 1.511(11)
C13 C14 1.369(12)
C14 C15 1.371(12)
C14 C18 1.543(11)
C15 C16 1.391(11)
C16 C19 1.499(11)
C20 C25 1.393(9)
C20 C21 1.402(9)
C21 C22 1.385(10)
C21 C26 1.521(10)
C22 C23 1.387(12)
C23 C24 1.356(11)
C23 C27 1.505(11)
C24 C25 1.380(10)
C25 C28 1.496(10)
N30 C31 1.112(13)
C31 C32 1.46(2)
